data_4069471
loop_
_publ_author_name
'Takaoka, Ayumi'
'Mendiratta, Arjun'
'Peters, Jonas C.'

_publ_contact_author 'Jonas C. Peters'
_publ_contact_author_email jcpeters@mit.edu
_publ_section_title
;
 E-H Bond Activation Reactions (E = H, C, Si, Ge) at Ruthenium:
 Terminal Phosphides, Silylenes, and Germylenes
;
_journal_issue 13
_journal_name_full Organometallics
_journal_page_first 3744
_journal_paper_doi 10.1021/om900216u
_journal_volume 28
_journal_year 2009
_chemical_formula_sum 'C58 H51 O P3 Ru Si'
_chemical_formula_weight 986.06
_chemical_name_common '[SiPPh2PPh]Ru'
_space_group_IT_number 14
_symmetry_cell_setting monoclinic
_symmetry_space_group_name_Hall '-P 2ybc'
_symmetry_space_group_name_H-M 'P 1 21/c 1'
_atom_sites_solution_hydrogens geom
_atom_sites_solution_primary direct
_atom_sites_solution_secondary difmap
_audit_creation_method SHELXL-97
_cell_angle_alpha 90.00
_cell_angle_beta 106.7410(10)
_cell_angle_gamma 90.00
_cell_formula_units_Z 4
_cell_length_a 18.5667(12)
_cell_length_b 15.5069(10)
_cell_length_c 16.9961(11)
_cell_measurement_reflns_used 9276
_cell_measurement_temperature 100(2)
_cell_measurement_theta_max 31.14
_cell_measurement_theta_min 2.50
_cell_volume 4686.0(5)
_computing_cell_refinement 'Bruker SMART'
_computing_data_collection 'Bruker SMART'
_computing_data_reduction 'Bruker SAINT'
_computing_molecular_graphics 'Bruker SHELXTL'
_computing_publication_material 'Bruker SHELXTL'
_computing_structure_refinement 'Bruker SHELXTL'
_computing_structure_solution 'Bruker SHELXTL'
_diffrn_ambient_temperature 100(2)
_diffrn_detector_area_resol_mean 8.3
_diffrn_measured_fraction_theta_full 0.997
_diffrn_measured_fraction_theta_max 0.997
_diffrn_measurement_device_type 'Bruker Smart APEX CCD'
_diffrn_measurement_method 'omega and phi scans'
_diffrn_radiation_monochromator graphite
_diffrn_radiation_source 'fine-focus sealed tube'
_diffrn_radiation_type MoK\a
_diffrn_radiation_wavelength 0.71073
_diffrn_reflns_av_R_equivalents 0.0680
_diffrn_reflns_av_sigmaI/netI 0.0484
_diffrn_reflns_limit_h_max 26
_diffrn_reflns_limit_h_min -26
_diffrn_reflns_limit_k_max 22
_diffrn_reflns_limit_k_min -22
_diffrn_reflns_limit_l_max 24
_diffrn_reflns_limit_l_min -24
_diffrn_reflns_number 96702
_diffrn_reflns_theta_full 30.51
_diffrn_reflns_theta_max 30.51
_diffrn_reflns_theta_min 1.15
_exptl_absorpt_coefficient_mu 0.505
_exptl_absorpt_correction_T_max 0.9801
_exptl_absorpt_correction_T_min 0.8552
_exptl_absorpt_correction_type multi-scan
_exptl_absorpt_process_details 'SADABS (Sheldrick, 2008)'
_exptl_crystal_colour orange
_exptl_crystal_density_diffrn 1.398
_exptl_crystal_density_meas ?
_exptl_crystal_density_method 'not measured'
_exptl_crystal_description needle
_exptl_crystal_F_000 2040
_exptl_crystal_size_max 0.32
_exptl_crystal_size_mid 0.07
_exptl_crystal_size_min 0.04
_refine_diff_density_max 1.658
_refine_diff_density_min -0.584
_refine_diff_density_rms 0.099
_refine_ls_extinction_method none
_refine_ls_goodness_of_fit_ref 1.036
_refine_ls_hydrogen_treatment constr
_refine_ls_matrix_type full
_refine_ls_number_parameters 579
_refine_ls_number_reflns 14277
_refine_ls_number_restraints 0
_refine_ls_restrained_S_all 1.036
_refine_ls_R_factor_all 0.0638
_refine_ls_R_factor_gt 0.0402
_refine_ls_shift/su_max 0.001
_refine_ls_shift/su_mean 0.000
_refine_ls_structure_factor_coef Fsqd
_refine_ls_weighting_details 'calc w=1/[\s^2^(Fo^2^)+(0.0389P)^2^+3.9983P] where P=(Fo^2^+2Fc^2^)/3'
_refine_ls_weighting_scheme calc
_refine_ls_wR_factor_gt 0.0846
_refine_ls_wR_factor_ref 0.0979
_reflns_number_gt 10817
_reflns_number_total 14277
_reflns_threshold_expression >2sigma(I)
_cod_data_source_file om900216u_si_002.cif
_cod_data_source_block 08024
_cod_depositor_comments
;
The following automatic conversions were performed:

'_symmetry_cell_setting' value 'Monoclinic' changed to 'monoclinic'
according to /home/saulius/struct/CIF-dictionaries/cif_core.dic
dictionary named 'cif_core.dic' version 2.4.2 from 2011-04-26.

Automatic conversion script
Id: cif_fix_values 1715 2011-07-08 13:25:40Z adriana 

Some obvious sintax errors have been fixed miguel

The following automatic conversions were performed:

'_exptl_crystal_density_meas' value 'not measured' was changed to '?'
- the value is perceived as not measured.

Automatic conversion script
Id: cif_fix_values 3008 2015-01-20 13:52:24Z robertas 
;
_cod_original_sg_symbol_H-M 'P2(1)/c  '
_cod_database_code 4069471

loop_
_symmetry_equiv_pos_as_xyz
'x, y, z'
'-x, y+1/2, -z+1/2'
'-x, -y, -z'
'x, -y-1/2, z-1/2'

loop_
_atom_site_label
_atom_site_type_symbol
_atom_site_fract_x
_atom_site_fract_y
_atom_site_fract_z
_atom_site_U_iso_or_equiv
_atom_site_adp_type
_atom_site_occupancy
_atom_site_symmetry_multiplicity
_atom_site_calc_flag
_atom_site_refinement_flags
Ru Ru 0.243488(9) 0.259505(10) 0.493736(10) 0.01155(5) Uani 1 1 d .
Si Si 0.19397(3) 0.25285(4) 0.60042(3) 0.01214(11) Uani 1 1 d .
P1 P 0.18346(3) 0.12592(3) 0.45957(3) 0.01407(11) Uani 1 1 d .
P2 P 0.24155(3) 0.40580(3) 0.52277(3) 0.01385(11) Uani 1 1 d .
P3 P 0.35408(3) 0.22256(4) 0.59249(3) 0.01409(11) Uani 1 1 d .
C1 C 0.13585(12) 0.35333(13) 0.59825(12) 0.0141(4) Uani 1 1 d .
C2 C 0.07580(13) 0.36339(15) 0.63198(13) 0.0184(4) Uani 1 1 d .
H2 H 0.0607 0.3161 0.6591 0.022 Uiso 1 1 calc R
C3 C 0.03784(13) 0.44185(16) 0.62638(14) 0.0214(5) Uani 1 1 d .
H3 H -0.0028 0.4477 0.6494 0.026 Uiso 1 1 calc R
C4 C 0.05964(13) 0.51114(15) 0.58711(14) 0.0204(5) Uani 1 1 d .
H4 H 0.0337 0.5645 0.5831 0.025 Uiso 1 1 calc R
C5 C 0.11931(13) 0.50309(14) 0.55348(14) 0.0193(4) Uani 1 1 d .
H5 H 0.1342 0.5510 0.5271 0.023 Uiso 1 1 calc R
C6 C 0.15738(12) 0.42456(14) 0.55846(13) 0.0152(4) Uani 1 1 d .
C7 C 0.27274(12) 0.25653(13) 0.70062(12) 0.0141(4) Uani 1 1 d .
C8 C 0.26155(13) 0.27168(15) 0.77780(13) 0.0186(4) Uani 1 1 d .
H8 H 0.2118 0.2748 0.7824 0.022 Uiso 1 1 calc R
C9 C 0.32193(14) 0.28204(16) 0.84715(14) 0.0230(5) Uani 1 1 d .
H9 H 0.3134 0.2920 0.8989 0.028 Uiso 1 1 calc R
C10 C 0.39511(14) 0.27787(17) 0.84147(14) 0.0245(5) Uani 1 1 d .
H10 H 0.4364 0.2860 0.8891 0.029 Uiso 1 1 calc R
C11 C 0.40786(13) 0.26175(15) 0.76608(14) 0.0207(5) Uani 1 1 d .
H11 H 0.4579 0.2586 0.7624 0.025 Uiso 1 1 calc R
C12 C 0.34717(12) 0.25024(13) 0.69582(12) 0.0152(4) Uani 1 1 d .
C13 C 0.13896(12) 0.15029(14) 0.59954(13) 0.0149(4) Uani 1 1 d .
C14 C 0.10050(13) 0.12929(15) 0.65672(14) 0.0196(4) Uani 1 1 d .
H14 H 0.0990 0.1696 0.6983 0.024 Uiso 1 1 calc R
C15 C 0.06443(14) 0.05000(15) 0.65354(14) 0.0222(5) Uani 1 1 d .
H15 H 0.0383 0.0368 0.6925 0.027 Uiso 1 1 calc R
C16 C 0.06670(13) -0.00960(15) 0.59349(14) 0.0213(5) Uani 1 1 d .
H16 H 0.0427 -0.0640 0.5919 0.026 Uiso 1 1 calc R
C17 C 0.10403(13) 0.01007(14) 0.53555(14) 0.0199(5) Uani 1 1 d .
H17 H 0.1052 -0.0307 0.4942 0.024 Uiso 1 1 calc R
C18 C 0.13976(12) 0.08967(14) 0.53811(13) 0.0155(4) Uani 1 1 d .
C19 C 0.31403(13) 0.45737(14) 0.60771(13) 0.0176(4) Uani 1 1 d .
C20 C 0.30522(14) 0.46351(15) 0.68659(14) 0.0207(5) Uani 1 1 d .
H20 H 0.2591 0.4461 0.6954 0.025 Uiso 1 1 calc R
C21 C 0.36270(15) 0.49454(16) 0.75207(14) 0.0247(5) Uani 1 1 d .
H21 H 0.3555 0.4990 0.8051 0.030 Uiso 1 1 calc R
C22 C 0.43038(15) 0.51895(16) 0.74020(15) 0.0269(5) Uani 1 1 d .
H22 H 0.4702 0.5390 0.7852 0.032 Uiso 1 1 calc R
C23 C 0.44003(15) 0.51419(16) 0.66254(16) 0.0275(5) Uani 1 1 d .
H23 H 0.4865 0.5312 0.6544 0.033 Uiso 1 1 calc R
C24 C 0.38225(13) 0.48473(15) 0.59638(15) 0.0221(5) Uani 1 1 d .
H24 H 0.3890 0.4831 0.5431 0.026 Uiso 1 1 calc R
C25 C 0.23580(12) 0.48278(14) 0.43879(13) 0.0162(4) Uani 1 1 d .
C26 C 0.23075(13) 0.57166(14) 0.44970(14) 0.0200(4) Uani 1 1 d .
H26 H 0.2343 0.5940 0.5027 0.024 Uiso 1 1 calc R
C27 C 0.22046(14) 0.62767(16) 0.38321(16) 0.0265(5) Uani 1 1 d .
H27 H 0.2148 0.6878 0.3905 0.032 Uiso 1 1 calc R
C28 C 0.21853(15) 0.59570(17) 0.30608(16) 0.0288(6) Uani 1 1 d .
H28 H 0.2108 0.6338 0.2606 0.035 Uiso 1 1 calc R
C29 C 0.22786(14) 0.50818(17) 0.29570(14) 0.0252(5) Uani 1 1 d .
H29 H 0.2291 0.4866 0.2438 0.030 Uiso 1 1 calc R
C30 C 0.23544(13) 0.45170(15) 0.36151(14) 0.0206(5) Uani 1 1 d .
H30 H 0.2404 0.3916 0.3537 0.025 Uiso 1 1 calc R
C31 C 0.44535(12) 0.26398(14) 0.58669(13) 0.0174(4) Uani 1 1 d .
C32 C 0.44423(14) 0.32445(16) 0.52552(14) 0.0233(5) Uani 1 1 d .
H32 H 0.3974 0.3422 0.4892 0.028 Uiso 1 1 calc R
C33 C 0.51083(15) 0.35922(19) 0.51688(17) 0.0332(6) Uani 1 1 d .
H33 H 0.5090 0.4005 0.4750 0.040 Uiso 1 1 calc R
C34 C 0.57909(16) 0.3340(2) 0.56872(18) 0.0392(7) Uani 1 1 d .
H34 H 0.6244 0.3587 0.5637 0.047 Uiso 1 1 calc R
C35 C 0.58133(15) 0.2719(2) 0.62853(17) 0.0350(6) Uani 1 1 d .
H35 H 0.6284 0.2533 0.6636 0.042 Uiso 1 1 calc R
C36 C 0.51521(13) 0.23699(17) 0.63738(15) 0.0250(5) Uani 1 1 d .
H36 H 0.5175 0.1944 0.6782 0.030 Uiso 1 1 calc R
C37 C 0.37746(12) 0.10649(14) 0.60552(13) 0.0179(4) Uani 1 1 d .
C38 C 0.36323(14) 0.05678(15) 0.66799(15) 0.0229(5) Uani 1 1 d .
H38 H 0.3417 0.0830 0.7064 0.027 Uiso 1 1 calc R
C39 C 0.38030(14) -0.03118(16) 0.67444(16) 0.0274(5) Uani 1 1 d .
H39 H 0.3700 -0.0645 0.7168 0.033 Uiso 1 1 calc R
C40 C 0.41217(14) -0.06965(16) 0.61909(17) 0.0288(5) Uani 1 1 d .
H40 H 0.4249 -0.1291 0.6244 0.035 Uiso 1 1 calc R
C41 C 0.42547(15) -0.02185(16) 0.55614(17) 0.0284(5) Uani 1 1 d .
H41 H 0.4463 -0.0488 0.5175 0.034 Uiso 1 1 calc R
C42 C 0.40840(13) 0.06577(15) 0.54909(15) 0.0225(5) Uani 1 1 d .
H42 H 0.4178 0.0982 0.5057 0.027 Uiso 1 1 calc R
C43 C 0.20224(12) 0.02548(14) 0.41267(13) 0.0161(4) Uani 1 1 d .
C44 C 0.17787(13) 0.01422(14) 0.32717(14) 0.0195(4) Uani 1 1 d .
H44 H 0.1524 0.0597 0.2928 0.023 Uiso 1 1 calc R
C45 C 0.19100(14) -0.06333(15) 0.29264(14) 0.0234(5) Uani 1 1 d .
H45 H 0.1740 -0.0708 0.2347 0.028 Uiso 1 1 calc R
C46 C 0.22863(15) -0.12954(16) 0.34191(15) 0.0258(5) Uani 1 1 d .
H46 H 0.2370 -0.1826 0.3180 0.031 Uiso 1 1 calc R
C47 C 0.25434(15) -0.11835(16) 0.42685(15) 0.0262(5) Uani 1 1 d .
H47 H 0.2811 -0.1634 0.4609 0.031 Uiso 1 1 calc R
C48 C 0.24081(13) -0.04134(15) 0.46154(14) 0.0211(5) Uani 1 1 d .
H48 H 0.2581 -0.0341 0.5195 0.025 Uiso 1 1 calc R
C49 C 0.13451(12) 0.27080(14) 0.40744(12) 0.0151(4) Uani 1 1 d .
C50 C 0.08321(12) 0.33608(14) 0.36817(13) 0.0170(4) Uani 1 1 d .
H50 H 0.0955 0.3950 0.3806 0.020 Uiso 1 1 calc R
C51 C 0.01466(13) 0.31457(15) 0.31120(13) 0.0197(4) Uani 1 1 d .
H51 H -0.0188 0.3594 0.2856 0.024 Uiso 1 1 calc R
C52 C -0.00578(13) 0.22909(15) 0.29105(13) 0.0191(4) Uani 1 1 d .
H52 H -0.0522 0.2161 0.2514 0.023 Uiso 1 1 calc R
C53 C 0.04203(13) 0.16330(15) 0.32928(13) 0.0189(4) Uani 1 1 d .
H53 H 0.0289 0.1046 0.3168 0.023 Uiso 1 1 calc R
C54 C 0.10990(12) 0.18545(14) 0.38652(12) 0.0157(4) Uani 1 1 d .
O O 0.20702(11) 0.73363(11) 0.56726(11) 0.0292(4) Uani 1 1 d .
C55 C 0.33809(17) 0.7108(2) 0.62930(19) 0.0388(7) Uani 1 1 d .
H55A H 0.3319 0.6480 0.6267 0.058 Uiso 1 1 calc R
H55B H 0.3803 0.7260 0.6769 0.058 Uiso 1 1 calc R
H55C H 0.3482 0.7314 0.5790 0.058 Uiso 1 1 calc R
C56 C 0.26781(17) 0.75187(19) 0.63742(16) 0.0334(6) Uani 1 1 d .
H56A H 0.2565 0.7296 0.6872 0.040 Uiso 1 1 calc R
H56B H 0.2750 0.8150 0.6434 0.040 Uiso 1 1 calc R
C57 C 0.13860(18) 0.7667(2) 0.5744(2) 0.0487(8) Uani 1 1 d .
H57A H 0.1449 0.8283 0.5901 0.058 Uiso 1 1 calc R
H57B H 0.1240 0.7352 0.6181 0.058 Uiso 1 1 calc R
C58 C 0.0786(2) 0.7576(2) 0.4956(3) 0.0641(12) Uani 1 1 d .
H58A H 0.0932 0.7887 0.4524 0.096 Uiso 1 1 calc R
H58B H 0.0316 0.7817 0.5013 0.096 Uiso 1 1 calc R
H58C H 0.0714 0.6965 0.4810 0.096 Uiso 1 1 calc R

loop_
_atom_site_aniso_label
_atom_site_aniso_U_11
_atom_site_aniso_U_22
_atom_site_aniso_U_33
_atom_site_aniso_U_23
_atom_site_aniso_U_13
_atom_site_aniso_U_12
Ru 0.01172(8) 0.01308(8) 0.00989(7) 0.00044(6) 0.00319(6) 0.00031(6)
Si 0.0127(3) 0.0134(3) 0.0109(2) 0.0000(2) 0.0044(2) -0.0002(2)
P1 0.0160(3) 0.0132(2) 0.0131(2) 0.00028(19) 0.0043(2) 0.0001(2)
P2 0.0148(3) 0.0132(2) 0.0132(2) 0.00063(19) 0.0035(2) 0.0002(2)
P3 0.0127(3) 0.0175(3) 0.0118(2) 0.0013(2) 0.0032(2) 0.0011(2)
C1 0.0140(10) 0.0154(10) 0.0120(9) -0.0017(7) 0.0020(8) -0.0002(8)
C2 0.0180(11) 0.0213(11) 0.0167(10) -0.0008(8) 0.0065(9) 0.0000(8)
C3 0.0193(11) 0.0277(12) 0.0182(10) -0.0033(9) 0.0068(9) 0.0038(9)
C4 0.0219(12) 0.0199(11) 0.0187(10) -0.0022(9) 0.0048(9) 0.0068(9)
C5 0.0192(11) 0.0170(10) 0.0213(11) -0.0001(8) 0.0052(9) 0.0022(8)
C6 0.0144(10) 0.0160(10) 0.0141(9) -0.0019(8) 0.0027(8) 0.0010(8)
C7 0.0157(10) 0.0145(9) 0.0118(9) 0.0008(7) 0.0031(8) -0.0002(8)
C8 0.0207(11) 0.0224(11) 0.0151(10) 0.0014(8) 0.0089(9) 0.0011(9)
C9 0.0282(13) 0.0282(12) 0.0130(10) -0.0010(9) 0.0064(9) -0.0001(10)
C10 0.0225(12) 0.0349(14) 0.0129(10) -0.0024(9) -0.0002(9) -0.0017(10)
C11 0.0166(11) 0.0285(12) 0.0164(10) -0.0011(9) 0.0036(9) -0.0003(9)
C12 0.0174(10) 0.0166(10) 0.0118(9) 0.0017(8) 0.0047(8) 0.0014(8)
C13 0.0144(10) 0.0164(10) 0.0139(9) 0.0014(8) 0.0041(8) -0.0004(8)
C14 0.0238(12) 0.0194(11) 0.0189(10) 0.0000(8) 0.0115(9) -0.0015(9)
C15 0.0250(12) 0.0226(11) 0.0230(11) 0.0036(9) 0.0130(10) -0.0030(9)
C16 0.0228(12) 0.0177(11) 0.0245(11) 0.0030(9) 0.0084(10) -0.0046(9)
C17 0.0240(12) 0.0176(11) 0.0196(10) -0.0014(8) 0.0086(9) -0.0041(9)
C18 0.0165(10) 0.0160(10) 0.0144(9) 0.0016(8) 0.0050(8) -0.0009(8)
C19 0.0178(11) 0.0158(10) 0.0171(10) -0.0014(8) 0.0018(9) -0.0010(8)
C20 0.0233(12) 0.0198(11) 0.0186(10) -0.0004(9) 0.0053(9) -0.0006(9)
C21 0.0304(14) 0.0227(12) 0.0174(11) -0.0033(9) 0.0014(10) 0.0011(10)
C22 0.0255(13) 0.0250(12) 0.0235(12) -0.0041(10) -0.0038(10) -0.0016(10)
C23 0.0220(13) 0.0272(13) 0.0304(13) -0.0007(10) 0.0028(11) -0.0040(10)
C24 0.0199(12) 0.0238(12) 0.0223(11) 0.0010(9) 0.0057(9) -0.0020(9)
C25 0.0148(10) 0.0166(10) 0.0164(10) 0.0024(8) 0.0034(8) -0.0015(8)
C26 0.0192(11) 0.0187(11) 0.0210(11) -0.0016(9) 0.0039(9) -0.0027(9)
C27 0.0266(13) 0.0171(11) 0.0343(13) 0.0063(10) 0.0064(11) -0.0007(9)
C28 0.0294(14) 0.0307(13) 0.0249(12) 0.0126(10) 0.0056(11) -0.0026(11)
C29 0.0273(13) 0.0313(13) 0.0164(10) 0.0015(9) 0.0052(10) -0.0059(10)
C30 0.0212(12) 0.0210(11) 0.0204(11) -0.0005(9) 0.0073(9) -0.0036(9)
C31 0.0146(10) 0.0221(11) 0.0161(10) -0.0029(8) 0.0056(8) -0.0006(8)
C32 0.0194(12) 0.0289(13) 0.0212(11) 0.0011(10) 0.0051(9) -0.0034(9)
C33 0.0293(14) 0.0423(16) 0.0305(14) 0.0069(12) 0.0127(12) -0.0097(12)
C34 0.0225(14) 0.059(2) 0.0385(16) 0.0006(14) 0.0126(12) -0.0124(13)
C35 0.0158(12) 0.0572(19) 0.0298(14) 0.0013(13) 0.0029(11) -0.0002(12)
C36 0.0176(11) 0.0355(14) 0.0207(11) 0.0028(10) 0.0037(9) 0.0041(10)
C37 0.0150(10) 0.0177(10) 0.0193(10) 0.0013(8) 0.0020(9) 0.0025(8)
C38 0.0233(12) 0.0215(11) 0.0227(11) 0.0026(9) 0.0049(10) -0.0002(9)
C39 0.0254(13) 0.0229(12) 0.0295(13) 0.0088(10) 0.0008(11) -0.0012(10)
C40 0.0232(13) 0.0187(12) 0.0391(15) 0.0029(11) 0.0001(11) 0.0035(10)
C41 0.0275(14) 0.0215(12) 0.0367(14) -0.0032(11) 0.0100(11) 0.0041(10)
C42 0.0228(12) 0.0216(11) 0.0231(11) 0.0009(9) 0.0068(10) 0.0037(9)
C43 0.0187(11) 0.0137(9) 0.0171(10) -0.0008(8) 0.0069(9) -0.0009(8)
C44 0.0240(12) 0.0171(10) 0.0174(10) 0.0017(8) 0.0060(9) 0.0031(9)
C45 0.0311(13) 0.0228(12) 0.0167(10) -0.0032(9) 0.0073(10) 0.0005(10)
C46 0.0370(15) 0.0175(11) 0.0250(12) -0.0021(9) 0.0122(11) 0.0041(10)
C47 0.0344(14) 0.0182(11) 0.0249(12) 0.0040(9) 0.0066(11) 0.0078(10)
C48 0.0249(12) 0.0210(11) 0.0162(10) -0.0002(9) 0.0042(9) 0.0032(9)
C49 0.0153(10) 0.0193(10) 0.0120(9) -0.0007(8) 0.0058(8) 0.0000(8)
C50 0.0190(11) 0.0166(10) 0.0169(10) -0.0019(8) 0.0075(9) -0.0003(8)
C51 0.0194(11) 0.0230(11) 0.0177(10) 0.0040(9) 0.0072(9) 0.0049(9)
C52 0.0143(10) 0.0272(12) 0.0156(10) -0.0033(9) 0.0041(8) -0.0030(9)
C53 0.0234(12) 0.0187(11) 0.0163(10) -0.0030(8) 0.0084(9) -0.0058(9)
C54 0.0181(11) 0.0167(10) 0.0134(9) 0.0014(8) 0.0064(8) 0.0026(8)
O 0.0282(10) 0.0263(9) 0.0303(9) -0.0033(8) 0.0041(8) 0.0038(7)
C55 0.0364(16) 0.0322(15) 0.0390(16) -0.0035(13) -0.0033(13) 0.0013(12)
C56 0.0383(16) 0.0370(15) 0.0235(12) -0.0055(11) 0.0066(11) -0.0073(12)
C57 0.0355(17) 0.0434(18) 0.067(2) -0.0186(16) 0.0138(16) 0.0033(14)
C58 0.0336(18) 0.0410(19) 0.098(3) -0.019(2) -0.012(2) 0.0099(15)

loop_
_atom_type_symbol
_atom_type_description
_atom_type_scat_dispersion_real
_atom_type_scat_dispersion_imag
_atom_type_scat_source
C C 0.0033 0.0016 'International Tables Vol C Tables 4.2.6.8 and 6.1.1.4'
H H 0.0000 0.0000 'International Tables Vol C Tables 4.2.6.8 and 6.1.1.4'
Si Si 0.0817 0.0704 'International Tables Vol C Tables 4.2.6.8 and 6.1.1.4'
P P 0.1023 0.0942 'International Tables Vol C Tables 4.2.6.8 and 6.1.1.4'
Ru Ru -1.2594 0.8363 'International Tables Vol C Tables 4.2.6.8 and 6.1.1.4'
O O 0.0106 0.0060 'International Tables Vol C Tables 4.2.6.8 and 6.1.1.4'

loop_
_geom_angle_atom_site_label_1
_geom_angle_atom_site_label_2
_geom_angle_atom_site_label_3
_geom_angle
C49 Ru Si 91.77(5)
C49 Ru P3 169.46(6)
Si Ru P3 83.57(2)
C49 Ru P2 89.79(6)
Si Ru P2 80.76(2)
P3 Ru P2 98.75(2)
C49 Ru P1 67.29(6)
Si Ru P1 83.34(2)
P3 Ru P1 102.69(2)
P2 Ru P1 151.60(2)
C13 Si C1 112.95(9)
C13 Si C7 107.91(9)
C1 Si C7 106.29(9)
C13 Si Ru 112.11(7)
C1 Si Ru 107.98(7)
C7 Si Ru 109.39(7)
C54 P1 C43 109.64(10)
C54 P1 C18 104.48(10)
C43 P1 C18 103.63(10)
C54 P1 Ru 86.00(7)
C43 P1 Ru 136.37(7)
C18 P1 Ru 111.59(7)
C25 P2 C19 101.05(10)
C25 P2 C6 106.60(10)
C19 P2 C6 99.73(10)
C25 P2 Ru 118.01(7)
C19 P2 Ru 122.41(7)
C6 P2 Ru 106.77(7)
C31 P3 C12 106.66(10)
C31 P3 C37 99.09(10)
C12 P3 C37 100.98(10)
C31 P3 Ru 120.79(7)
C12 P3 Ru 109.95(7)
C37 P3 Ru 117.09(7)
C2 C1 C6 118.51(19)
C2 C1 Si 126.93(16)
C6 C1 Si 114.56(15)
C3 C2 C1 121.0(2)
C3 C2 H2 119.5
C1 C2 H2 119.5
C4 C3 C2 119.8(2)
C4 C3 H3 120.1
C2 C3 H3 120.1
C3 C4 C5 120.4(2)
C3 C4 H4 119.8
C5 C4 H4 119.8
C4 C5 C6 120.1(2)
C4 C5 H5 119.9
C6 C5 H5 119.9
C5 C6 C1 120.15(19)
C5 C6 P2 125.15(17)
C1 C6 P2 114.55(15)
C8 C7 C12 118.4(2)
C8 C7 Si 123.99(16)
C12 C7 Si 117.39(15)
C9 C8 C7 120.9(2)
C9 C8 H8 119.5
C7 C8 H8 119.5
C8 C9 C10 120.3(2)
C8 C9 H9 119.9
C10 C9 H9 119.9
C11 C10 C9 120.1(2)
C11 C10 H10 120.0
C9 C10 H10 120.0
C10 C11 C12 120.1(2)
C10 C11 H11 120.0
C12 C11 H11 120.0
C11 C12 C7 120.26(19)
C11 C12 P3 125.61(17)
C7 C12 P3 114.09(16)
C14 C13 C18 118.41(19)
C14 C13 Si 124.99(16)
C18 C13 Si 116.55(15)
C15 C14 C13 120.9(2)
C15 C14 H14 119.5
C13 C14 H14 119.5
C16 C15 C14 120.0(2)
C16 C15 H15 120.0
C14 C15 H15 120.0
C15 C16 C17 120.1(2)
C15 C16 H16 119.9
C17 C16 H16 119.9
C16 C17 C18 120.0(2)
C16 C17 H17 120.0
C18 C17 H17 120.0
C17 C18 C13 120.46(19)
C17 C18 P1 123.55(16)
C13 C18 P1 115.81(15)
C20 C19 C24 118.1(2)
C20 C19 P2 121.19(17)
C24 C19 P2 120.49(17)
C21 C20 C19 121.1(2)
C21 C20 H20 119.4
C19 C20 H20 119.4
C22 C21 C20 120.0(2)
C22 C21 H21 120.0
C20 C21 H21 120.0
C21 C22 C23 119.8(2)
C21 C22 H22 120.1
C23 C22 H22 120.1
C22 C23 C24 120.5(2)
C22 C23 H23 119.7
C24 C23 H23 119.7
C23 C24 C19 120.4(2)
C23 C24 H24 119.8
C19 C24 H24 119.8
C26 C25 C30 118.8(2)
C26 C25 P2 121.88(17)
C30 C25 P2 119.27(17)
C27 C26 C25 120.4(2)
C27 C26 H26 119.8
C25 C26 H26 119.8
C28 C27 C26 120.1(2)
C28 C27 H27 119.9
C26 C27 H27 119.9
C29 C28 C27 119.9(2)
C29 C28 H28 120.1
C27 C28 H28 120.1
C28 C29 C30 120.0(2)
C28 C29 H29 120.0
C30 C29 H29 120.0
C29 C30 C25 120.6(2)
C29 C30 H30 119.7
C25 C30 H30 119.7
C32 C31 C36 118.2(2)
C32 C31 P3 117.24(17)
C36 C31 P3 124.55(18)
C33 C32 C31 121.0(2)
C33 C32 H32 119.5
C31 C32 H32 119.5
C34 C33 C32 120.2(2)
C34 C33 H33 119.9
C32 C33 H33 119.9
C33 C34 C35 119.5(2)
C33 C34 H34 120.2
C35 C34 H34 120.2
C36 C35 C34 120.5(3)
C36 C35 H35 119.8
C34 C35 H35 119.8
C35 C36 C31 120.6(2)
C35 C36 H36 119.7
C31 C36 H36 119.7
C38 C37 C42 118.4(2)
C38 C37 P3 122.58(17)
C42 C37 P3 118.99(17)
C39 C38 C37 120.6(2)
C39 C38 H38 119.7
C37 C38 H38 119.7
C40 C39 C38 120.0(2)
C40 C39 H39 120.0
C38 C39 H39 120.0
C41 C40 C39 120.2(2)
C41 C40 H40 119.9
C39 C40 H40 119.9
C40 C41 C42 120.2(2)
C40 C41 H41 119.9
C42 C41 H41 119.9
C41 C42 C37 120.6(2)
C41 C42 H42 119.7
C37 C42 H42 119.7
C48 C43 C44 118.9(2)
C48 C43 P1 120.29(17)
C44 C43 P1 120.83(17)
C45 C44 C43 120.1(2)
C45 C44 H44 120.0
C43 C44 H44 120.0
C46 C45 C44 120.5(2)
C46 C45 H45 119.8
C44 C45 H45 119.8
C45 C46 C47 119.9(2)
C45 C46 H46 120.1
C47 C46 H46 120.1
C48 C47 C46 119.8(2)
C48 C47 H47 120.1
C46 C47 H47 120.1
C47 C48 C43 120.9(2)
C47 C48 H48 119.6
C43 C48 H48 119.6
C54 C49 C50 115.2(2)
C54 C49 Ru 105.65(15)
C50 C49 Ru 139.14(16)
C51 C50 C49 120.6(2)
C51 C50 H50 119.7
C49 C50 H50 119.7
C52 C51 C50 121.7(2)
C52 C51 H51 119.1
C50 C51 H51 119.1
C53 C52 C51 119.5(2)
C53 C52 H52 120.2
C51 C52 H52 120.2
C52 C53 C54 118.3(2)
C52 C53 H53 120.9
C54 C53 H53 120.9
C53 C54 C49 124.6(2)
C53 C54 P1 134.72(17)
C49 C54 P1 100.35(15)
C57 O C56 112.0(2)
C56 C55 H55A 109.5
C56 C55 H55B 109.5
H55A C55 H55B 109.5
C56 C55 H55C 109.5
H55A C55 H55C 109.5
H55B C55 H55C 109.5
O C56 C55 110.1(2)
O C56 H56A 109.6
C55 C56 H56A 109.6
O C56 H56B 109.6
C55 C56 H56B 109.6
H56A C56 H56B 108.2
O C57 C58 110.5(3)
O C57 H57A 109.6
C58 C57 H57A 109.6
O C57 H57B 109.6
C58 C57 H57B 109.6
H57A C57 H57B 108.1
C57 C58 H58A 109.5
C57 C58 H58B 109.5
H58A C58 H58B 109.5
C57 C58 H58C 109.5
H58A C58 H58C 109.5
H58B C58 H58C 109.5

loop_
_geom_bond_atom_site_label_1
_geom_bond_atom_site_label_2
_geom_bond_distance
Ru C49 2.137(2)
Ru Si 2.2592(6)
Ru P3 2.3186(6)
Ru P2 2.3240(6)
Ru P1 2.3447(6)
Si C13 1.888(2)
Si C1 1.890(2)
Si C7 1.899(2)
P1 C54 1.812(2)
P1 C43 1.828(2)
P1 C18 1.839(2)
P2 C25 1.840(2)
P2 C19 1.848(2)
P2 C6 1.855(2)
P3 C31 1.841(2)
P3 C12 1.848(2)
P3 C37 1.850(2)
C1 C2 1.401(3)
C1 C6 1.412(3)
C2 C3 1.396(3)
C2 H2 0.9500
C3 C4 1.386(3)
C3 H3 0.9500
C4 C5 1.391(3)
C4 H4 0.9500
C5 C6 1.398(3)
C5 H5 0.9500
C7 C8 1.406(3)
C7 C12 1.411(3)
C8 C9 1.382(3)
C8 H8 0.9500
C9 C10 1.391(3)
C9 H9 0.9500
C10 C11 1.391(3)
C10 H10 0.9500
C11 C12 1.397(3)
C11 H11 0.9500
C13 C14 1.400(3)
C13 C18 1.408(3)
C14 C15 1.394(3)
C14 H14 0.9500
C15 C16 1.387(3)
C15 H15 0.9500
C16 C17 1.392(3)
C16 H16 0.9500
C17 C18 1.396(3)
C17 H17 0.9500
C19 C20 1.400(3)
C19 C24 1.401(3)
C20 C21 1.387(3)
C20 H20 0.9500
C21 C22 1.382(4)
C21 H21 0.9500
C22 C23 1.384(4)
C22 H22 0.9500
C23 C24 1.389(3)
C23 H23 0.9500
C24 H24 0.9500
C25 C26 1.397(3)
C25 C30 1.397(3)
C26 C27 1.394(3)
C26 H26 0.9500
C27 C28 1.392(4)
C27 H27 0.9500
C28 C29 1.386(4)
C28 H28 0.9500
C29 C30 1.395(3)
C29 H29 0.9500
C30 H30 0.9500
C31 C32 1.396(3)
C31 C36 1.399(3)
C32 C33 1.395(3)
C32 H32 0.9500
C33 C34 1.376(4)
C33 H33 0.9500
C34 C35 1.391(4)
C34 H34 0.9500
C35 C36 1.389(4)
C35 H35 0.9500
C36 H36 0.9500
C37 C38 1.397(3)
C37 C42 1.402(3)
C38 C39 1.398(3)
C38 H38 0.9500
C39 C40 1.382(4)
C39 H39 0.9500
C40 C41 1.381(4)
C40 H40 0.9500
C41 C42 1.392(3)
C41 H41 0.9500
C42 H42 0.9500
C43 C48 1.391(3)
C43 C44 1.403(3)
C44 C45 1.390(3)
C44 H44 0.9500
C45 C46 1.381(3)
C45 H45 0.9500
C46 C47 1.395(3)
C46 H46 0.9500
C47 C48 1.386(3)
C47 H47 0.9500
C48 H48 0.9500
C49 C54 1.412(3)
C49 C50 1.418(3)
C50 C51 1.399(3)
C50 H50 0.9500
C51 C52 1.394(3)
C51 H51 0.9500
C52 C53 1.385(3)
C52 H52 0.9500
C53 C54 1.395(3)
C53 H53 0.9500
O C57 1.407(4)
O C56 1.414(3)
C55 C56 1.494(4)
C55 H55A 0.9800
C55 H55B 0.9800
C55 H55C 0.9800
C56 H56A 0.9900
C56 H56B 0.9900
C57 C58 1.481(5)
C57 H57A 0.9900
C57 H57B 0.9900
C58 H58A 0.9800
C58 H58B 0.9800
C58 H58C 0.9800
